data_7720825
loop_
_publ_author_name
'Le-Hoang, Giau'
'Gu\'en\'ee, Laure'
'Piguet, Claude'

_publ_section_title
;
 Tailoring Exciplex Formation in Metal-Induced Supramolecular Organization
;
_journal_name_full 'Dalton Transactions'
_journal_paper_doi 10.1039/D6DT00490C
_journal_year 2026
_chemical_formula_moiety 'C82 H64 Eu F18 N5 O6, 0.5(C H2 Cl2), 1.5[C6H14]'
_chemical_formula_sum 'C91.5 H86 Cl Eu F18 N5 O6'
_chemical_formula_weight 1881.06
_space_group_crystal_system orthorhombic
_space_group_IT_number 60
_space_group_name_Hall '-P 2n 2ab'
_space_group_name_H-M_alt 'P b c n'
_atom_sites_solution_hydrogens mixed
_atom_sites_solution_primary dual
_atom_sites_solution_secondary difmap
_audit_creation_date 2025-01-13
_audit_creation_method
;
Olex2 1.5
(compiled 2024.02.16 svn.r378c4104 for OlexSys, GUI svn.r6928)
;
_audit_update_record
;
2026-02-17 deposited with the CCDC.	2026-04-02 downloaded from the CCDC.
;
_cell_angle_alpha 90
_cell_angle_beta 90
_cell_angle_gamma 90
_cell_formula_units_Z 4
_cell_length_a 20.09750(11)
_cell_length_b 14.10417(6)
_cell_length_c 30.15350(18)
_cell_measurement_reflns_used 33308
_cell_measurement_temperature 120.00(10)
_cell_measurement_theta_max 75.2650
_cell_measurement_theta_min 2.9320
_cell_volume 8547.27(8)
_computing_cell_refinement 'CrysAlisPro 1.171.43.90 (Rigaku OD, 2023)'
_computing_data_collection 'CrysAlisPro system (CCD 43.143a 64-bit (release 25-10-2024))'
_computing_data_reduction 'CrysAlisPro 1.171.43.90 (Rigaku OD, 2023)'
_computing_molecular_graphics 'Olex2 1.5 (Dolomanov et al., 2009)'
_computing_publication_material 'Olex2 1.5 (Dolomanov et al., 2009)'
_computing_structure_refinement 'SHELXL 2018/3 (Sheldrick, 2015)'
_computing_structure_solution 'SHELXT 2018/3 (Sheldrick, 2015)'
_diffrn_ambient_environment N~2~
_diffrn_ambient_temperature 120.00(10)
_diffrn_detector 'Hybrid Pixel Array Detector'
_diffrn_detector_area_resol_mean 10.0000
_diffrn_detector_type 'HyPix-Arc 150'
_diffrn_measured_fraction_theta_full 0.999
_diffrn_measured_fraction_theta_max 0.981
_diffrn_measurement_details
;
List of Runs (angles in degrees, time in seconds):

  # Type    Start    End  Width  t~exp~   \w     \q     \k     \f   Frames
#--------------------------------------------------------------------------
  1  \w   -102.00 -64.00   0.50    2.00    --  -57.24 -15.00  60.00   76
  2  \w    -50.00 -24.00   0.50    2.00    --  -57.24 -15.00 -30.00   52
  3  \w    -51.00 -25.00   0.50    2.00    --  -57.24 -15.00  60.00   52
  4  \w    -60.00 -32.00   0.50    2.00    --  -57.24 -15.00  90.00   56
  5  \w    -77.00 -25.00   0.50    2.00    --  -57.24 126.00 159.00  104
  6  \w   -100.00 -74.00   0.50    2.00    --  -57.24 -15.00  90.00   52
  7  \w    -96.00 -64.00   0.50    2.00    --  -57.24 -15.00 -30.00   64
  8  \w     22.00  53.00   0.50    2.00    --   60.25 -94.00   0.00   62
  9  \w     21.00  46.00   0.50    2.00    --   60.25 -94.00 -30.00   50
 10  \w     23.00  68.00   0.50    2.00    --   60.25 -94.00  90.00   90
 11  \w     47.00  98.00   0.50    2.00    --   74.77-125.00-180.00  102
 12  \w     54.00  86.00   0.50    2.00    --   79.86 -94.00-150.00   64
 13  \w     42.00  79.00   0.50    2.00    --   79.86 -94.00   0.00   74
 14  \w     49.00  87.00   0.50    2.00    --   79.86 -94.00-120.00   76
 15  \w     47.00 110.00   0.50    2.00    --   79.86  15.00  30.00  126
 16  \w     49.00 124.00   0.50    2.00    --   79.86  15.00  90.00  150
 17  \w     68.00 107.00   0.50    2.00    --   79.86  15.00 -30.00   78
 18  \w     40.00  73.00   0.50    2.00    --   79.86 -94.00 -90.00   66
 19  \w     42.00  75.00   0.50    2.00    --   79.86 -94.00 -30.00   66
 20  \w     81.00 109.00   0.50    2.00    --   83.50-122.00 134.06   56
 21  \w     48.00 112.00   0.50    2.00    --   83.50  19.00 -75.72  128
 22  \w     46.00  88.00   0.50    2.00    --   83.50-124.00 158.14   84
 23  \w     44.00  69.00   0.50    2.00    --   83.50-122.00 134.06   50
 24  \w     60.00  86.00   0.50    2.00    --   83.50-142.00-113.89   52
 25  \w     92.00 124.00   0.50    2.00    --   83.50-142.00-113.89   64
 26  \w     82.00 115.00   0.50    2.00    --   83.50-129.00-159.18   66
 27  \w     39.00  65.00   0.50    2.00    --   83.50-129.00-159.18   52
;
_diffrn_measurement_device 'four-circle diffractometer'
_diffrn_measurement_device_type 'XtaLAB Synergy, Dualflex, HyPix-Arc 150'
_diffrn_measurement_method '\w scans'
_diffrn_orient_matrix_type 'CrysAlisPro convention (1999,Acta A55,543-557)'
_diffrn_orient_matrix_UB_11 0.0652827000
_diffrn_orient_matrix_UB_12 -0.0055054000
_diffrn_orient_matrix_UB_13 0.0266298000
_diffrn_orient_matrix_UB_21 0.0401122000
_diffrn_orient_matrix_UB_22 0.0047271000
_diffrn_orient_matrix_UB_23 -0.0434852000
_diffrn_orient_matrix_UB_31 0.0015676000
_diffrn_orient_matrix_UB_32 0.1090069000
_diffrn_orient_matrix_UB_33 0.0032118000
_diffrn_radiation_monochromator mirror
_diffrn_radiation_probe x-ray
_diffrn_radiation_type 'Cu K\a'
_diffrn_radiation_wavelength 1.54184
_diffrn_reflns_av_R_equivalents 0.0236
_diffrn_reflns_av_unetI/netI 0.0155
_diffrn_reflns_Laue_measured_fraction_full 0.999
_diffrn_reflns_Laue_measured_fraction_max 0.981
_diffrn_reflns_limit_h_max 24
_diffrn_reflns_limit_h_min -24
_diffrn_reflns_limit_k_max 17
_diffrn_reflns_limit_k_min -9
_diffrn_reflns_limit_l_max 35
_diffrn_reflns_limit_l_min -37
_diffrn_reflns_number 69809
_diffrn_reflns_point_group_measured_fraction_full 0.999
_diffrn_reflns_point_group_measured_fraction_max 0.981
_diffrn_reflns_theta_full 67.684
_diffrn_reflns_theta_max 75.967
_diffrn_reflns_theta_min 2.931
_diffrn_source 'micro-focus sealed X-ray tube'
_diffrn_source_type 'PhotonJet (Cu) X-ray Source'
_exptl_absorpt_coefficient_mu 6.373
_exptl_absorpt_correction_T_max 0.609
_exptl_absorpt_correction_T_min 0.372
_exptl_absorpt_correction_type analytical
_exptl_absorpt_process_details
;
CrysAlisPro 1.171.43.90 (Rigaku Oxford Diffraction, 2023)
Analytical numeric absorption correction using a multifaceted crystal
model based on expressions derived by R.C. Clark & J.S. Reid.
(Clark, R. C. & Reid, J. S. (1995). Acta Cryst. A51, 887-897)
Empirical absorption correction using spherical harmonics,
implemented in SCALE3 ABSPACK scaling algorithm.
;
_exptl_crystal_colour colourless
_exptl_crystal_colour_primary colourless
_exptl_crystal_density_diffrn 1.462
_exptl_crystal_description prism
_exptl_crystal_F_000 3840
_exptl_crystal_size_max 0.225
_exptl_crystal_size_mid 0.147
_exptl_crystal_size_min 0.092
_refine_diff_density_max 1.494
_refine_diff_density_min -0.668
_refine_diff_density_rms 0.116
_refine_ls_extinction_method none
_refine_ls_goodness_of_fit_ref 1.054
_refine_ls_hydrogen_treatment constr
_refine_ls_matrix_type full
_refine_ls_number_parameters 521
_refine_ls_number_reflns 8753
_refine_ls_number_restraints 2
_refine_ls_restrained_S_all 1.054
_refine_ls_R_factor_all 0.0677
_refine_ls_R_factor_gt 0.0636
_refine_ls_shift/su_max 0.001
_refine_ls_shift/su_mean 0.000
_refine_ls_structure_factor_coef Fsqd
_refine_ls_weighting_details 'w=1/[\s^2^(Fo^2^)+(0.1105P)^2^+17.2334P] where P=(Fo^2^+2Fc^2^)/3'
_refine_ls_weighting_scheme calc
_refine_ls_wR_factor_gt 0.1829
_refine_ls_wR_factor_ref 0.1869
_reflns_Friedel_coverage 0.000
_reflns_number_gt 7904
_reflns_number_total 8753
_reflns_threshold_expression 'I > 2\s(I)'
_cod_data_source_file d6dt00490c2.cif
_cod_data_source_block L1Eu
_cod_original_formula_sum 'C91.50 H86 Cl Eu F18 N5 O6'
_cod_database_code 7720825
_shelx_shelxl_version_number 2018/3
_chemical_oxdiff_formula 'C85.50 H72 N5 O6 F18 Cl1 Eu1 '
_shelx_space_group_comment
;
The symmetry employed for this shelxl refinement is uniquely defined
by the following loop, which should always be used as a source of
symmetry information in preference to the above space-group names.
They are only intended as comments.
;
_shelx_estimated_absorpt_t_max 0.592
_shelx_estimated_absorpt_t_min 0.328
_olex2_refinement_description
;
1. Fixed Uiso
 At 1.2 times of:
  All C(H) groups, All C(H,H) groups, All C(H,H,H,H) groups
 At 1.5 times of:
  All C(H,H,H) groups
2. Restrained distances
 C13B-C14B
 1.53 with sigma of 0.02
 C13B-C15B
 1.53 with sigma of 0.02
3. Uiso/Uaniso restraints and constraints
Uiso(C15B) = Uiso(C15A)
Uiso(C13B) = Uiso(C13A)
Uiso(C14B) = Uiso(C14A)
4. Others
 Sof(H12C)=Sof(H12D)=Sof(C13B)=Sof(H13B)=Sof(C14B)=Sof(H14D)=Sof(H14E)=
 Sof(H14F)=Sof(C15B)=Sof(H15D)=Sof(H15E)=Sof(H15F)=1-FVAR(1)
 Sof(H12A)=Sof(H12B)=Sof(C13A)=Sof(H13A)=Sof(C14A)=Sof(H14A)=Sof(H14B)=
 Sof(H14C)=Sof(C15A)=Sof(H15A)=Sof(H15B)=Sof(H15C)=FVAR(1)
 Fixed Sof: Cl1(0.25) Cl2(0.25) C43(0.25) H43A(0.25) H43B(0.25)
5.a Riding coordinates:
 C14A(H14A,H14B,H14C), C14B(H14D,H14E,H14F)
5.b Ternary CH refined with riding coordinates:
 C13A(H13A), C13B(H13B)
5.c Secondary CH2 refined with riding coordinates:
 C11(H11A,H11B), C12(H12C,H12D), C12(H12A,H12B), C16(H16A,H16B), C17(H17A,
 H17B), C18(H18A,H18B), C43(H43A,H43B)
5.d Aromatic/amide H refined with riding coordinates:
 C1(H1), C2(H2), C6(H6), C8(H8), C9(H9), C21(H21), C22(H22), C24(H24),
 C25(H25), C26(H26), C28(H28), C29(H29), C31(H31), C32(H32), C37(H37), C42(H42)
5.e Idealised Me refined as rotating group:
 C15A(H15A,H15B,H15C), C15B(H15D,H15E,H15F)
;
_smtbx_masks_special_details
;
A solvent mask was calculated and 288 electrons were 
found in a volume of 960\%A^3^ in 1 void per unit cell. 
This is consistent with the presence of 
1.5[C6H14] per formula unit 
which account for 300 electrons 
per unit cell.
;
_smtbx_masks_void_probe_radius 1.2
_smtbx_masks_void_truncation_radius 1.2
_olex2_submission_special_instructions 'No special instructions were received'
_oxdiff_exptl_absorpt_empirical_details
;
Empirical correction (ABSPACK) includes:
- Absorption correction using spherical harmonics
- Frame scaling
;
_oxdiff_exptl_absorpt_empirical_full_max 1.258
_oxdiff_exptl_absorpt_empirical_full_min 0.714

loop_
_space_group_symop_operation_xyz
'x, y, z'
'-x+1/2, -y+1/2, z+1/2'
'-x, y, -z+1/2'
'x+1/2, -y+1/2, -z'
'-x, -y, -z'
'x-1/2, y-1/2, -z-1/2'
'x, -y, z-1/2'
'-x-1/2, y-1/2, z'

loop_
_atom_site_label
_atom_site_type_symbol
_atom_site_fract_x
_atom_site_fract_y
_atom_site_fract_z
_atom_site_U_iso_or_equiv
_atom_site_adp_type
_atom_site_occupancy
_atom_site_site_symmetry_order
_atom_site_calc_flag
_atom_site_refinement_flags_posn
_atom_site_refinement_flags_adp
_atom_site_refinement_flags_occupancy
_atom_site_disorder_assembly
_atom_site_disorder_group
Eu1 Eu 0.500000 0.51744(2) 0.750000 0.02795(13) Uani 1 2 d S T P . .
F1 F 0.2189(2) 0.4848(5) 0.75428(14) 0.111(2) Uani 1 1 d . . . . .
F2 F 0.28030(18) 0.3979(4) 0.78916(16) 0.122(2) Uani 1 1 d . . . . .
F3 F 0.2525(3) 0.3697(5) 0.7210(2) 0.173(3) Uani 1 1 d . . . . .
F4 F 0.29690(16) 0.6963(3) 0.64090(12) 0.0892(12) Uani 1 1 d . . . . .
F5 F 0.37944(17) 0.6404(3) 0.60573(10) 0.0764(10) Uani 1 1 d . . . . .
F6 F 0.3956(2) 0.7527(3) 0.64922(15) 0.0953(13) Uani 1 1 d . . . . .
F7 F 0.5882(2) 0.8008(3) 0.65938(12) 0.0970(14) Uani 1 1 d . . . . .
F8 F 0.5966(3) 0.8938(3) 0.71413(15) 0.133(2) Uani 1 1 d . . . . .
F9 F 0.6593(2) 0.7775(4) 0.7111(2) 0.140(2) Uani 1 1 d . . . . .
O1 O 0.38681(16) 0.4583(2) 0.74843(8) 0.0351(6) Uani 1 1 d . . . . .
O2 O 0.43512(12) 0.59260(19) 0.69002(9) 0.0358(6) Uani 1 1 d . . . . .
O3 O 0.55866(13) 0.6531(2) 0.72180(9) 0.0397(6) Uani 1 1 d . . . . .
N1 N 0.52942(17) 0.4377(2) 0.67737(10) 0.0358(7) Uani 1 1 d . . . . .
N2 N 0.5805(2) 0.3215(3) 0.63991(15) 0.0574(10) Uani 1 1 d . . . . .
N3 N 0.500000 0.3332(4) 0.750000 0.0374(12) Uani 1 2 d S T P . .
C1 C 0.500000 0.1378(5) 0.750000 0.054(2) Uani 1 2 d S T P . .
H1 H 0.499998 0.070461 0.749999 0.064 Uiso 1 2 calc R U P . .
C2 C 0.5249(3) 0.1862(3) 0.71387(17) 0.0492(10) Uani 1 1 d . . . . .
H2 H 0.542358 0.152996 0.689051 0.059 Uiso 1 1 calc R U . . .
C3 C 0.5240(2) 0.2855(3) 0.71465(15) 0.0397(9) Uani 1 1 d . . . . .
C4 C 0.5448(2) 0.3470(3) 0.67765(14) 0.0405(9) Uani 1 1 d . . . . .
C5 C 0.5567(2) 0.4744(3) 0.63839(13) 0.0399(9) Uani 1 1 d . . . . .
C6 C 0.5555(2) 0.5661(3) 0.62155(13) 0.0428(9) Uani 1 1 d . . . . .
H6 H 0.532311 0.615000 0.636722 0.051 Uiso 1 1 calc R U . . .
C7 C 0.5888(3) 0.5849(4) 0.58204(15) 0.0535(11) Uani 1 1 d . . . . .
C8 C 0.6214(3) 0.5097(4) 0.55942(18) 0.0663(15) Uani 1 1 d . . . . .
H8 H 0.643906 0.523147 0.532424 0.080 Uiso 1 1 calc R U . . .
C9 C 0.6216(3) 0.4195(4) 0.57500(19) 0.0690(15) Uani 1 1 d . . . . .
H9 H 0.643015 0.369809 0.559269 0.083 Uiso 1 1 calc R U . . .
C10 C 0.5888(2) 0.4027(3) 0.61528(16) 0.0507(11) Uani 1 1 d . . . . .
C11 C 0.6084(3) 0.2306(4) 0.62414(19) 0.0634(13) Uani 1 1 d . . . . .
H11A H 0.617923 0.234283 0.591982 0.076 Uiso 1 1 calc R U . . .
H11B H 0.576041 0.178744 0.629170 0.076 Uiso 1 1 calc R U . . .
C12 C 0.6707(3) 0.2118(4) 0.64922(19) 0.0651(14) Uani 1 1 d . . . . .
H12C H 0.664578 0.213601 0.681782 0.078 Uiso 0.197(7) 1 calc R U P A 2
H12D H 0.708068 0.253433 0.640241 0.078 Uiso 0.197(7) 1 calc R U P A 2
H12A H 0.660022 0.204161 0.681061 0.078 Uiso 0.803(7) 1 calc R U P A 1
H12B H 0.700857 0.267019 0.646229 0.078 Uiso 0.803(7) 1 calc R U P A 1
C13A C 0.7071(4) 0.1213(5) 0.6324(2) 0.0582(16) Uiso 0.803(7) 1 d . . P A 1
H13A H 0.716382 0.129262 0.600015 0.070 Uiso 0.803(7) 1 calc R U P A 1
C14A C 0.7732(5) 0.1099(7) 0.6565(3) 0.091(3) Uiso 0.803(7) 1 d . . P A 1
H14A H 0.800700 0.166392 0.651676 0.136 Uiso 0.803(7) 1 d R U P A 1
H14B H 0.796530 0.053972 0.645046 0.136 Uiso 0.803(7) 1 d R U P A 1
H14C H 0.765030 0.101942 0.688316 0.136 Uiso 0.803(7) 1 d R U P A 1
C15A C 0.6635(4) 0.0344(6) 0.6383(3) 0.0666(18) Uiso 0.803(7) 1 d . . P A 1
H15A H 0.653508 0.025763 0.669846 0.100 Uiso 0.803(7) 1 calc R U P A 1
H15B H 0.687016 -0.021618 0.627105 0.100 Uiso 0.803(7) 1 calc R U P A 1
H15C H 0.621979 0.042847 0.621771 0.100 Uiso 0.803(7) 1 calc R U P A 1
C13B C 0.6781(12) 0.0819(18) 0.6254(9) 0.0582(16) Uiso 0.197(7) 1 d D . P A 2
H13B H 0.679244 0.050155 0.655010 0.070 Uiso 0.197(7) 1 calc R U P A 2
C14B C 0.7526(14) 0.103(3) 0.6239(14) 0.091(3) Uiso 0.197(7) 1 d D . P A 2
H14D H 0.768063 0.107894 0.593096 0.136 Uiso 0.197(7) 1 d R U P A 2
H14E H 0.776503 0.052064 0.638966 0.136 Uiso 0.197(7) 1 d R U P A 2
H14F H 0.761023 0.163364 0.639156 0.136 Uiso 0.197(7) 1 d R U P A 2
C15B C 0.6567(16) -0.0075(19) 0.5995(10) 0.0666(18) Uiso 0.197(7) 1 d D . P A 2
H15D H 0.682032 -0.062296 0.610260 0.100 Uiso 0.197(7) 1 calc R U P A 2
H15E H 0.665537 0.001734 0.567847 0.100 Uiso 0.197(7) 1 calc R U P A 2
H15F H 0.609098 -0.018745 0.604039 0.100 Uiso 0.197(7) 1 calc R U P A 2
C16 C 0.5938(3) 0.6847(4) 0.56394(16) 0.0581(12) Uani 1 1 d . . . . .
H16A H 0.616913 0.682279 0.534961 0.070 Uiso 1 1 calc R U . . .
H16B H 0.621712 0.722740 0.584323 0.070 Uiso 1 1 calc R U . . .
C17 C 0.5268(3) 0.7359(4) 0.55765(15) 0.0557(12) Uani 1 1 d . . . . .
H17A H 0.501997 0.734566 0.586016 0.067 Uiso 1 1 calc R U . . .
H17B H 0.535366 0.803093 0.550078 0.067 Uiso 1 1 calc R U . . .
C18 C 0.4838(3) 0.6917(4) 0.52148(17) 0.0538(11) Uani 1 1 d . . . . .
H18A H 0.473407 0.625414 0.529728 0.065 Uiso 1 1 calc R U . . .
H18B H 0.441205 0.726868 0.519642 0.065 Uiso 1 1 calc R U . . .
C19 C 0.5169(3) 0.6926(4) 0.47641(16) 0.0481(10) Uani 1 1 d . . . . .
C20 C 0.5230(2) 0.7769(3) 0.45159(14) 0.0423(9) Uani 1 1 d . . . . .
C21 C 0.4937(2) 0.8651(4) 0.46501(18) 0.0524(12) Uani 1 1 d . . . . .
H21 H 0.469061 0.867798 0.491852 0.063 Uiso 1 1 calc R U . . .
C22 C 0.5005(3) 0.9446(4) 0.4402(2) 0.0613(16) Uani 1 1 d . . . . .
H22 H 0.479480 1.001321 0.449751 0.074 Uiso 1 1 calc R U . . .
C23 C 0.5384(3) 0.9456(4) 0.40006(16) 0.0588(13) Uani 1 1 d . . . . .
C24 C 0.5468(4) 1.0265(4) 0.3739(2) 0.0792(19) Uani 1 1 d . . . . .
H24 H 0.526330 1.084246 0.382680 0.095 Uiso 1 1 calc R U . . .
C25 C 0.5843(4) 1.0239(5) 0.3356(2) 0.086(2) Uani 1 1 d . . . . .
H25 H 0.589584 1.079870 0.318470 0.103 Uiso 1 1 calc R U . . .
C26 C 0.6142(3) 0.9411(5) 0.32194(19) 0.080(2) Uani 1 1 d . . . . .
H26 H 0.640093 0.940988 0.295564 0.096 Uiso 1 1 calc R U . . .
C27 C 0.6073(3) 0.8572(5) 0.34612(16) 0.0623(15) Uani 1 1 d . . . . .
C28 C 0.6344(3) 0.7706(6) 0.33203(19) 0.0782(19) Uani 1 1 d . . . . .
H28 H 0.659371 0.768992 0.305285 0.094 Uiso 1 1 calc R U . . .
C29 C 0.6262(3) 0.6886(5) 0.35534(17) 0.0662(14) Uani 1 1 d . . . . .
H29 H 0.645185 0.631250 0.344767 0.079 Uiso 1 1 calc R U . . .
C30 C 0.5891(2) 0.6892(4) 0.39556(15) 0.0534(11) Uani 1 1 d . . . . .
C31 C 0.5797(3) 0.6075(4) 0.42009(18) 0.0653(14) Uani 1 1 d . . . . .
H31 H 0.597388 0.549181 0.409687 0.078 Uiso 1 1 calc R U . . .
C32 C 0.5447(3) 0.6097(3) 0.45967(16) 0.0592(13) Uani 1 1 d . . . . .
H32 H 0.539564 0.552522 0.475967 0.071 Uiso 1 1 calc R U . . .
C33 C 0.5598(2) 0.7757(3) 0.41107(14) 0.0452(10) Uani 1 1 d . . . . .
C34 C 0.5681(2) 0.8604(4) 0.38603(14) 0.0499(11) Uani 1 1 d . . . . .
C35 C 0.2724(3) 0.4286(6) 0.74942(18) 0.070(2) Uani 1 1 d . . . . .
C36 C 0.3331(2) 0.4844(3) 0.73274(16) 0.0435(10) Uani 1 1 d . . . . .
C37 C 0.3218(2) 0.5544(4) 0.70123(16) 0.0553(12) Uani 1 1 d . . . . .
H37 H 0.277558 0.569826 0.692904 0.066 Uiso 1 1 calc R U . . .
C38 C 0.3755(2) 0.6027(3) 0.68157(13) 0.0399(8) Uani 1 1 d . . . . .
C39 C 0.3599(2) 0.6739(4) 0.64475(16) 0.0521(11) Uani 1 1 d . . . . .
C40 C 0.5991(4) 0.8029(5) 0.7023(2) 0.081(2) Uani 1 1 d . . . . .
C41 C 0.5492(2) 0.7398(3) 0.72645(14) 0.0482(11) Uani 1 1 d . . . . .
C42 C 0.500000 0.7871(5) 0.750000 0.057(2) Uani 1 2 d S T P . .
H42 H 0.499998 0.854451 0.749999 0.068 Uiso 1 2 calc R U P . .
Cl1 Cl 0.1765(4) 0.5848(9) 0.4638(4) 0.137(4) Uani 0.25 1 d . . P B 1
Cl2 Cl 0.2640(8) 0.5969(11) 0.5339(5) 0.178(5) Uiso 0.25 1 d . . P B 1
C43 C 0.1873(13) 0.6136(19) 0.5066(9) 0.075(6) Uiso 0.25 1 d . . P B 1
H43A H 0.153046 0.582311 0.525114 0.090 Uiso 0.25 1 calc R U P B 1
H43B H 0.177782 0.682410 0.507580 0.090 Uiso 0.25 1 calc R U P B 1

loop_
_atom_site_aniso_label
_atom_site_aniso_U_11
_atom_site_aniso_U_22
_atom_site_aniso_U_33
_atom_site_aniso_U_23
_atom_site_aniso_U_13
_atom_site_aniso_U_12
Eu1 0.02522(19) 0.0270(2) 0.0316(2) 0.000 -0.00311(11) 0.000
F1 0.043(2) 0.180(6) 0.111(4) 0.058(3) 0.0215(18) 0.010(3)
F2 0.055(2) 0.181(5) 0.130(3) 0.104(4) -0.005(2) -0.026(2)
F3 0.147(5) 0.166(5) 0.207(6) -0.084(5) 0.098(5) -0.121(4)
F4 0.0533(18) 0.126(3) 0.088(2) 0.057(2) 0.0048(16) 0.0345(19)
F5 0.081(2) 0.099(3) 0.0490(16) 0.0252(17) 0.0016(15) 0.0137(19)
F6 0.117(3) 0.057(2) 0.113(3) 0.038(2) -0.035(2) -0.010(2)
F7 0.142(4) 0.089(3) 0.060(2) 0.0122(19) 0.005(2) -0.060(3)
F8 0.235(6) 0.070(2) 0.095(3) 0.010(2) -0.013(3) -0.093(3)
F9 0.082(3) 0.160(5) 0.177(5) 0.056(4) -0.021(3) -0.074(3)
O1 0.0280(15) 0.0387(15) 0.0386(16) 0.0031(10) -0.0039(9) 0.0000(13)
O2 0.0319(13) 0.0362(13) 0.0394(14) 0.0049(11) -0.0030(11) -0.0013(10)
O3 0.0378(14) 0.0419(15) 0.0394(14) 0.0048(12) -0.0051(11) -0.0100(12)
N1 0.0385(18) 0.0324(16) 0.0364(16) -0.0052(13) -0.0062(13) 0.0022(13)
N2 0.061(2) 0.0372(19) 0.074(3) -0.0148(18) 0.015(2) 0.0006(18)
N3 0.031(3) 0.029(2) 0.053(3) 0.000 -0.0055(17) 0.000
C1 0.066(5) 0.025(3) 0.070(5) 0.000 -0.023(3) 0.000
C2 0.054(3) 0.033(2) 0.061(3) -0.0058(19) -0.016(2) 0.0003(19)
C3 0.0334(19) 0.0282(18) 0.058(2) -0.0049(17) -0.0102(18) 0.0007(15)
C4 0.0357(19) 0.0354(19) 0.050(2) -0.0105(17) -0.0012(17) 0.0007(16)
C5 0.040(2) 0.045(2) 0.034(2) -0.0076(16) -0.0020(16) -0.0018(17)
C6 0.045(2) 0.052(2) 0.0318(19) -0.0005(17) -0.0011(16) 0.0007(18)
C7 0.056(3) 0.067(3) 0.038(2) 0.000(2) 0.0054(19) -0.003(2)
C8 0.072(4) 0.078(4) 0.048(3) -0.010(3) 0.024(3) -0.007(3)
C9 0.074(4) 0.066(3) 0.067(3) -0.021(3) 0.021(3) 0.005(3)
C10 0.053(3) 0.043(2) 0.056(3) -0.014(2) 0.011(2) -0.003(2)
C11 0.070(3) 0.055(3) 0.065(3) -0.011(2) -0.002(3) 0.003(3)
C12 0.077(4) 0.056(3) 0.062(3) 0.008(2) -0.011(3) -0.015(3)
C16 0.068(3) 0.067(3) 0.039(2) 0.008(2) 0.007(2) -0.010(3)
C17 0.074(3) 0.055(3) 0.039(2) 0.003(2) 0.008(2) -0.009(3)
C18 0.062(3) 0.053(3) 0.047(3) 0.010(2) 0.006(2) -0.011(2)
C19 0.057(2) 0.045(2) 0.042(2) 0.0050(19) -0.001(2) -0.014(2)
C20 0.047(2) 0.044(2) 0.036(2) 0.0006(17) -0.0042(18) -0.0099(19)
C21 0.063(3) 0.054(3) 0.040(3) -0.001(2) -0.0033(19) -0.002(2)
C22 0.085(5) 0.047(3) 0.052(3) 0.000(3) -0.013(2) -0.002(2)
C23 0.076(4) 0.052(3) 0.048(3) 0.008(2) -0.016(2) -0.017(3)
C24 0.118(6) 0.054(3) 0.066(4) 0.016(3) -0.025(4) -0.023(3)
C25 0.128(6) 0.078(4) 0.052(3) 0.028(3) -0.026(4) -0.049(4)
C26 0.088(4) 0.105(5) 0.048(3) 0.018(3) -0.013(3) -0.055(4)
C27 0.058(3) 0.091(4) 0.038(2) 0.010(2) -0.010(2) -0.031(3)
C28 0.066(4) 0.124(6) 0.045(3) 0.002(3) 0.006(2) -0.017(4)
C29 0.062(3) 0.091(4) 0.045(3) 0.000(3) 0.003(2) -0.003(3)
C30 0.054(3) 0.065(3) 0.040(2) -0.008(2) 0.000(2) -0.001(2)
C31 0.086(4) 0.055(3) 0.054(3) -0.006(2) -0.003(3) 0.006(3)
C32 0.089(4) 0.041(2) 0.047(2) 0.002(2) -0.003(2) -0.008(2)
C33 0.048(2) 0.052(2) 0.036(2) 0.0043(18) -0.0070(17) -0.0133(19)
C34 0.050(2) 0.062(3) 0.038(2) 0.0064(19) -0.0108(18) -0.023(2)
C35 0.036(3) 0.099(5) 0.074(4) 0.033(3) -0.012(2) -0.014(3)
C36 0.030(2) 0.056(3) 0.044(2) 0.0094(19) -0.0029(18) -0.0011(17)
C37 0.028(2) 0.081(3) 0.057(3) 0.028(3) -0.0061(18) 0.003(2)
C38 0.0345(19) 0.046(2) 0.040(2) 0.0032(17) -0.0039(16) 0.0045(16)
C39 0.045(2) 0.057(3) 0.054(3) 0.015(2) -0.008(2) 0.007(2)
C40 0.099(5) 0.071(4) 0.073(4) 0.016(3) -0.022(3) -0.056(4)
C41 0.058(3) 0.045(2) 0.042(2) 0.0059(18) -0.021(2) -0.019(2)
C42 0.093(6) 0.025(3) 0.053(4) 0.000 -0.024(3) 0.000
Cl1 0.074(5) 0.166(10) 0.172(10) 0.001(8) -0.004(5) 0.021(6)

loop_
_atom_type_symbol
_atom_type_description
_atom_type_scat_dispersion_real
_atom_type_scat_dispersion_imag
_atom_type_scat_source
C C 0.0181 0.0091 'International Tables Vol C Tables 4.2.6.8 and 6.1.1.4'
H H 0.0000 0.0000 'International Tables Vol C Tables 4.2.6.8 and 6.1.1.4'
Cl Cl 0.3639 0.7018 'International Tables Vol C Tables 4.2.6.8 and 6.1.1.4'
Eu Eu -8.9294 11.1857 'International Tables Vol C Tables 4.2.6.8 and 6.1.1.4'
F F 0.0727 0.0534 'International Tables Vol C Tables 4.2.6.8 and 6.1.1.4'
N N 0.0311 0.0180 'International Tables Vol C Tables 4.2.6.8 and 6.1.1.4'
O O 0.0492 0.0322 'International Tables Vol C Tables 4.2.6.8 and 6.1.1.4'

loop_
_exptl_crystal_face_index_h
_exptl_crystal_face_index_k
_exptl_crystal_face_index_l
_exptl_crystal_face_perp_dist
0 0 -1 0.0765
0 0 1 0.0705
0 1 0 0.0740
0 -1 0 0.1510
-1 0 0 0.0459
1 0 0 0.0459
1 1 0 0.0593
1 -1 0 0.1233

loop_
_geom_angle_atom_site_label_1
_geom_angle_atom_site_label_2
_geom_angle_atom_site_label_3
_geom_angle
_geom_angle_site_symmetry_1
_geom_angle_site_symmetry_3
_geom_angle_publ_flag
O1 Eu1 O1 139.72(16) 3_656 . ?
O1 Eu1 O2 68.76(9) . . ?
O1 Eu1 O2 131.14(8) . 3_656 ?
O1 Eu1 O2 131.14(8) 3_656 . ?
O1 Eu1 O2 68.76(9) 3_656 3_656 ?
O1 Eu1 N1 92.83(10) . . ?
O1 Eu1 N1 69.19(9) . 3_656 ?
O1 Eu1 N1 92.83(10) 3_656 3_656 ?
O1 Eu1 N1 69.19(9) 3_656 . ?
O1 Eu1 N3 69.86(8) 3_656 . ?
O1 Eu1 N3 69.86(8) . . ?
O2 Eu1 O2 129.14(13) . 3_656 ?
O2 Eu1 N1 71.37(10) . . ?
O2 Eu1 N1 71.37(10) 3_656 3_656 ?
O2 Eu1 N1 134.51(9) . 3_656 ?
O2 Eu1 N1 134.51(9) 3_656 . ?
O2 Eu1 N3 115.43(6) 3_656 . ?
O2 Eu1 N3 115.43(6) . . ?
O3 Eu1 O1 136.71(10) 3_656 3_656 ?
O3 Eu1 O1 79.65(11) . 3_656 ?
O3 Eu1 O1 79.65(11) 3_656 . ?
O3 Eu1 O1 136.71(10) . . ?
O3 Eu1 O2 70.01(9) 3_656 . ?
O3 Eu1 O2 70.00(9) 3_656 3_656 ?
O3 Eu1 O2 70.02(9) . 3_656 ?
O3 Eu1 O2 70.00(9) . . ?
O3 Eu1 O3 74.47(14) . 3_656 ?
O3 Eu1 N1 140.76(10) . 3_656 ?
O3 Eu1 N1 140.76(10) 3_656 . ?
O3 Eu1 N1 86.16(10) 3_656 3_656 ?
O3 Eu1 N1 86.16(10) . . ?
O3 Eu1 N3 142.77(7) . . ?
O3 Eu1 N3 142.77(7) 3_656 . ?
N1 Eu1 N1 127.24(15) . 3_656 ?
N1 Eu1 N3 63.62(7) . . ?
N1 Eu1 N3 63.62(7) 3_656 . ?
C36 O1 Eu1 136.5(3) . . ?
C38 O2 Eu1 135.6(3) . . ?
C41 O3 Eu1 131.8(3) . . ?
C4 N1 Eu1 118.8(3) . . ?
C4 N1 C5 105.9(3) . . ?
C5 N1 Eu1 130.9(2) . . ?
C4 N2 C11 133.0(4) . . ?
C10 N2 C4 106.8(4) . . ?
C10 N2 C11 120.2(4) . . ?
C3 N3 Eu1 119.9(3) . . ?
C3 N3 Eu1 119.9(3) 3_656 . ?
C3 N3 C3 120.2(5) 3_656 . ?
C2 C1 H1 119.7 . . ?
C2 C1 H1 119.7 3_656 . ?
C2 C1 C2 120.7(6) . 3_656 ?
C1 C2 H2 120.8 . . ?
C1 C2 C3 118.5(5) . . ?
C3 C2 H2 120.8 . . ?
N3 C3 C2 121.1(5) . . ?
N3 C3 C4 114.0(4) . . ?
C2 C3 C4 124.9(4) . . ?
N1 C4 N2 111.5(4) . . ?
N1 C4 C3 120.7(4) . . ?
N2 C4 C3 127.8(4) . . ?
C6 C5 N1 130.3(4) . . ?
C10 C5 N1 109.5(4) . . ?
C10 C5 C6 120.2(4) . . ?
C5 C6 H6 120.6 . . ?
C5 C6 C7 118.8(4) . . ?
C7 C6 H6 120.6 . . ?
C6 C7 C8 119.3(5) . . ?
C6 C7 C16 121.2(4) . . ?
C8 C7 C16 119.4(4) . . ?
C7 C8 H8 118.8 . . ?
C9 C8 C7 122.3(5) . . ?
C9 C8 H8 118.8 . . ?
C8 C9 H9 121.4 . . ?
C8 C9 C10 117.2(5) . . ?
C10 C9 H9 121.4 . . ?
N2 C10 C5 106.2(4) . . ?
N2 C10 C9 131.7(4) . . ?
C5 C10 C9 122.0(5) . . ?
N2 C11 H11A 110.1 . . ?
N2 C11 H11B 110.1 . . ?
N2 C11 C12 108.1(5) . . ?
H11A C11 H11B 108.4 . . ?
C12 C11 H11A 110.1 . . ?
C12 C11 H11B 110.1 . . ?
C11 C12 H12C 113.2 . . ?
C11 C12 H12D 113.2 . . ?
C11 C12 H12A 109.2 . . ?
C11 C12 H12B 109.2 . . ?
C11 C12 C13A 112.1(5) . . ?
C11 C12 C13B 92.5(8) . . ?
H12C C12 H12D 110.6 . . ?
H12A C12 H12B 107.9 . . ?
C13A C12 H12A 109.2 . . ?
C13A C12 H12B 109.2 . . ?
C13B C12 H12C 113.2 . . ?
C13B C12 H12D 113.2 . . ?
C12 C13A H13A 108.3 . . ?
C14A C13A C12 109.9(6) . . ?
C14A C13A H13A 108.3 . . ?
C15A C13A C12 110.8(6) . . ?
C15A C13A H13A 108.3 . . ?
C15A C13A C14A 111.2(6) . . ?
C13A C14A H14A 109.6 . . ?
C13A C14A H14B 109.5 . . ?
C13A C14A H14C 109.4 . . ?
H14A C14A H14B 109.5 . . ?
H14A C14A H14C 109.5 . . ?
H14B C14A H14C 109.5 . . ?
C13A C15A H15A 109.5 . . ?
C13A C15A H15B 109.5 . . ?
C13A C15A H15C 109.5 . . ?
H15A C15A H15B 109.5 . . ?
H15A C15A H15C 109.5 . . ?
H15B C15A H15C 109.5 . . ?
C12 C13B H13B 95.3 . . ?
C14B C13B C12 84(2) . . ?
C14B C13B H13B 95.3 . . ?
C14B C13B C15B 115(3) . . ?
C15B C13B C12 157(2) . . ?
C15B C13B H13B 95.3 . . ?
C13B C14B H14D 110.6 . . ?
C13B C14B H14E 108.8 . . ?
C13B C14B H14F 109.0 . . ?
H14D C14B H14E 109.5 . . ?
H14D C14B H14F 109.5 . . ?
H14E C14B H14F 109.5 . . ?
C13B C15B H15D 109.5 . . ?
C13B C15B H15E 109.5 . . ?
C13B C15B H15F 109.5 . . ?
H15D C15B H15E 109.5 . . ?
H15D C15B H15F 109.5 . . ?
H15E C15B H15F 109.5 . . ?
C7 C16 H16A 108.5 . . ?
C7 C16 H16B 108.5 . . ?
C7 C16 C17 115.0(4) . . ?
H16A C16 H16B 107.5 . . ?
C17 C16 H16A 108.5 . . ?
C17 C16 H16B 108.5 . . ?
C16 C17 H17A 109.0 . . ?
C16 C17 H17B 109.0 . . ?
H17A C17 H17B 107.8 . . ?
C18 C17 C16 113.1(5) . . ?
C18 C17 H17A 109.0 . . ?
C18 C17 H17B 109.0 . . ?
C17 C18 H18A 109.0 . . ?
C17 C18 H18B 109.0 . . ?
H18A C18 H18B 107.8 . . ?
C19 C18 C17 112.9(4) . . ?
C19 C18 H18A 109.0 . . ?
C19 C18 H18B 109.0 . . ?
C20 C19 C18 121.4(5) . . ?
C32 C19 C18 119.7(5) . . ?
C32 C19 C20 118.8(4) . . ?
C19 C20 C21 123.1(4) . . ?
C19 C20 C33 119.3(4) . . ?
C33 C20 C21 117.6(4) . . ?
C20 C21 H21 119.3 . . ?
C22 C21 C20 121.4(5) . . ?
C22 C21 H21 119.3 . . ?
C21 C22 H22 119.0 . . ?
C21 C22 C23 122.0(6) . . ?
C23 C22 H22 119.0 . . ?
C24 C23 C22 123.3(6) . . ?
C24 C23 C34 118.5(6) . . ?
C34 C23 C22 118.1(5) . . ?
C23 C24 H24 119.5 . . ?
C25 C24 C23 121.1(7) . . ?
C25 C24 H24 119.5 . . ?
C24 C25 H25 119.6 . . ?
C26 C25 C24 120.8(5) . . ?
C26 C25 H25 119.6 . . ?
C25 C26 H26 119.4 . . ?
C25 C26 C27 121.2(6) . . ?
C27 C26 H26 119.4 . . ?
C26 C27 C28 122.7(6) . . ?
C26 C27 C34 117.7(6) . . ?
C28 C27 C34 119.5(5) . . ?
C27 C28 H28 118.8 . . ?
C29 C28 C27 122.3(5) . . ?
C29 C28 H28 118.8 . . ?
C28 C29 H29 120.0 . . ?
C28 C29 C30 119.9(6) . . ?
C30 C29 H29 120.0 . . ?
C29 C30 C33 119.8(5) . . ?
C31 C30 C29 121.6(5) . . ?
C31 C30 C33 118.6(4) . . ?
C30 C31 H31 119.6 . . ?
C30 C31 C32 120.8(5) . . ?
C32 C31 H31 119.6 . . ?
C19 C32 H32 118.8 . . ?
C31 C32 C19 122.4(5) . . ?
C31 C32 H32 118.8 . . ?
C20 C33 C30 120.1(4) . . ?
C34 C33 C20 120.3(4) . . ?
C34 C33 C30 119.6(4) . . ?
C23 C34 C27 120.7(5) . . ?
C23 C34 C33 120.5(4) . . ?
C33 C34 C27 118.8(5) . . ?
F1 C35 C36 111.7(6) . . ?
F2 C35 F1 101.3(5) . . ?
F2 C35 C36 112.4(5) . . ?
F3 C35 F1 102.1(6) . . ?
F3 C35 F2 116.9(8) . . ?
F3 C35 C36 111.5(5) . . ?
O1 C36 C35 114.6(4) . . ?
O1 C36 C37 128.1(4) . . ?
C37 C36 C35 117.3(4) . . ?
C36 C37 H37 119.8 . . ?
C36 C37 C38 120.5(4) . . ?
C38 C37 H37 119.8 . . ?
O2 C38 C37 127.0(4) . . ?
O2 C38 C39 115.1(4) . . ?
C37 C38 C39 117.8(4) . . ?
F4 C39 F5 107.0(4) . . ?
F4 C39 F6 109.3(4) . . ?
F4 C39 C38 114.8(4) . . ?
F5 C39 F6 103.2(4) . . ?
F5 C39 C38 110.4(4) . . ?
F6 C39 C38 111.4(4) . . ?
F7 C40 F8 106.2(5) . . ?
F7 C40 C41 110.4(4) . . ?
F8 C40 C41 114.2(6) . . ?
F9 C40 F7 110.7(7) . . ?
F9 C40 F8 104.3(5) . . ?
F9 C40 C41 110.9(5) . . ?
O3 C41 C40 114.7(5) . . ?
O3 C41 C42 129.7(5) . . ?
C42 C41 C40 115.6(5) . . ?
C41 C42 C41 122.6(6) . 3_656 ?
C41 C42 H42 118.7 . . ?
C41 C42 H42 118.7 3_656 . ?
Cl1 C43 Cl2 122.6(19) . . ?
Cl1 C43 H43A 106.7 . . ?
Cl1 C43 H43B 106.7 . . ?
Cl2 C43 H43A 106.7 . . ?
Cl2 C43 H43B 106.7 . . ?
H43A C43 H43B 106.6 . . ?

loop_
_geom_bond_atom_site_label_1
_geom_bond_atom_site_label_2
_geom_bond_distance
_geom_bond_site_symmetry_2
_geom_bond_publ_flag
Eu1 O1 2.423(3) 3_656 ?
Eu1 O1 2.423(3) . ?
Eu1 O2 2.469(3) 3_656 ?
Eu1 O2 2.469(3) . ?
Eu1 O3 2.402(3) 3_656 ?
Eu1 O3 2.402(3) . ?
Eu1 N1 2.532(3) 3_656 ?
Eu1 N1 2.532(3) . ?
Eu1 N3 2.598(5) . ?
F1 C35 1.345(9) . ?
F2 C35 1.284(6) . ?
F3 C35 1.260(9) . ?
F4 C39 1.310(5) . ?
F5 C39 1.328(6) . ?
F6 C39 1.329(6) . ?
F7 C40 1.313(7) . ?
F8 C40 1.332(8) . ?
F9 C40 1.291(9) . ?
O1 C36 1.235(5) . ?
O2 C38 1.233(5) . ?
O3 C41 1.246(5) . ?
N1 C4 1.316(5) . ?
N1 C5 1.397(5) . ?
N2 C4 1.392(6) . ?
N2 C10 1.374(6) . ?
N2 C11 1.478(6) . ?
N3 C3 1.350(5) . ?
N3 C3 1.350(5) 3_656 ?
C1 H1 0.9500 . ?
C1 C2 1.380(6) . ?
C1 C2 1.380(6) 3_656 ?
C2 H2 0.9500 . ?
C2 C3 1.400(6) . ?
C3 C4 1.474(6) . ?
C5 C6 1.389(6) . ?
C5 C10 1.387(6) . ?
C6 H6 0.9500 . ?
C6 C7 1.393(6) . ?
C7 C8 1.421(7) . ?
C7 C16 1.513(7) . ?
C8 H8 0.9500 . ?
C8 C9 1.356(8) . ?
C9 H9 0.9500 . ?
C9 C10 1.403(7) . ?
C11 H11A 0.9900 . ?
C11 H11B 0.9900 . ?
C11 C12 1.488(8) . ?
C12 H12C 0.9900 . ?
C12 H12D 0.9900 . ?
C12 H12A 0.9900 . ?
C12 H12B 0.9900 . ?
C12 C13A 1.556(9) . ?
C12 C13B 1.97(2) . ?
C13A H13A 1.0000 . ?
C13A C14A 1.525(11) . ?
C13A C15A 1.516(10) . ?
C14A H14A 0.9800 . ?
C14A H14B 0.9801 . ?
C14A H14C 0.9798 . ?
C15A H15A 0.9800 . ?
C15A H15B 0.9800 . ?
C15A H15C 0.9800 . ?
C13B H13B 1.0000 . ?
C13B C14B 1.528(19) . ?
C13B C15B 1.543(18) . ?
C14B H14D 0.9805 . ?
C14B H14E 0.9800 . ?
C14B H14F 0.9797 . ?
C15B H15D 0.9800 . ?
C15B H15E 0.9800 . ?
C15B H15F 0.9800 . ?
C16 H16A 0.9900 . ?
C16 H16B 0.9900 . ?
C16 C17 1.540(8) . ?
C17 H17A 0.9900 . ?
C17 H17B 0.9900 . ?
C17 C18 1.525(7) . ?
C18 H18A 0.9900 . ?
C18 H18B 0.9900 . ?
C18 C19 1.513(7) . ?
C19 C20 1.411(6) . ?
C19 C32 1.391(7) . ?
C20 C21 1.434(7) . ?
C20 C33 1.428(6) . ?
C21 H21 0.9500 . ?
C21 C22 1.355(8) . ?
C22 H22 0.9500 . ?
C22 C23 1.430(8) . ?
C23 C24 1.396(7) . ?
C23 C34 1.407(8) . ?
C24 H24 0.9500 . ?
C24 C25 1.380(11) . ?
C25 H25 0.9500 . ?
C25 C26 1.376(11) . ?
C26 H26 0.9500 . ?
C26 C27 1.396(8) . ?
C27 C28 1.404(9) . ?
C27 C34 1.439(7) . ?
C28 H28 0.9500 . ?
C28 C29 1.363(9) . ?
C29 H29 0.9500 . ?
C29 C30 1.424(7) . ?
C30 C31 1.381(8) . ?
C30 C33 1.434(7) . ?
C31 H31 0.9500 . ?
C31 C32 1.385(8) . ?
C32 H32 0.9500 . ?
C33 C34 1.423(6) . ?
C35 C36 1.536(7) . ?
C36 C37 1.389(6) . ?
C37 H37 0.9500 . ?
C37 C38 1.407(6) . ?
C38 C39 1.530(6) . ?
C40 C41 1.525(7) . ?
C41 C42 1.388(6) . ?
C42 H42 0.9500 . ?
Cl1 C43 1.37(3) . ?
Cl2 C43 1.76(3) . ?
C43 H43A 0.9900 . ?
C43 H43B 0.9900 . ?

loop_
_geom_torsion_atom_site_label_1
_geom_torsion_atom_site_label_2
_geom_torsion_atom_site_label_3
_geom_torsion_atom_site_label_4
_geom_torsion
_geom_torsion_site_symmetry_1
_geom_torsion_site_symmetry_2
_geom_torsion_site_symmetry_3
_geom_torsion_site_symmetry_4
_geom_torsion_publ_flag
Eu1 O1 C36 C35 -168.6(4) . . . . ?
Eu1 O1 C36 C37 14.0(8) . . . . ?
Eu1 O2 C38 C37 -14.3(7) . . . . ?
Eu1 O2 C38 C39 167.4(3) . . . . ?
Eu1 O3 C41 C40 -179.9(3) . . . . ?
Eu1 O3 C41 C42 -0.3(6) . . . . ?
Eu1 N1 C4 N2 -159.8(3) . . . . ?
Eu1 N1 C4 C3 20.8(5) . . . . ?
Eu1 N1 C5 C6 -24.7(6) . . . . ?
Eu1 N1 C5 C10 155.5(3) . . . . ?
Eu1 N3 C3 C2 179.6(3) . . . . ?
Eu1 N3 C3 C4 -3.4(4) . . . . ?
F1 C35 C36 O1 143.6(5) . . . . ?
F1 C35 C36 C37 -38.7(7) . . . . ?
F2 C35 C36 O1 30.5(9) . . . . ?
F2 C35 C36 C37 -151.7(6) . . . . ?
F3 C35 C36 O1 -102.9(7) . . . . ?
F3 C35 C36 C37 74.8(9) . . . . ?
F7 C40 C41 O3 72.7(7) . . . . ?
F7 C40 C41 C42 -106.9(6) . . . . ?
F8 C40 C41 O3 -167.7(5) . . . . ?
F8 C40 C41 C42 12.6(7) . . . . ?
F9 C40 C41 O3 -50.3(7) . . . . ?
F9 C40 C41 C42 130.0(6) . . . . ?
O1 C36 C37 C38 3.0(9) . . . . ?
O2 C38 C39 F4 -169.1(4) . . . . ?
O2 C38 C39 F5 69.8(5) . . . . ?
O2 C38 C39 F6 -44.2(6) . . . . ?
O3 C41 C42 C41 0.2(3) . . . 3_656 ?
N1 C5 C6 C7 178.0(4) . . . . ?
N1 C5 C10 N2 0.6(5) . . . . ?
N1 C5 C10 C9 -179.2(5) . . . . ?
N2 C11 C12 C13A -175.5(5) . . . . ?
N2 C11 C12 C13B 170.8(9) . . . . ?
N3 C3 C4 N1 -11.4(5) . . . . ?
N3 C3 C4 N2 169.3(4) . . . . ?
C1 C2 C3 N3 0.7(6) . . . . ?
C1 C2 C3 C4 -176.0(3) . . . . ?
C2 C1 C2 C3 -0.3(3) 3_656 . . . ?
C2 C3 C4 N1 165.5(4) . . . . ?
C2 C3 C4 N2 -13.8(7) . . . . ?
C3 N3 C3 C2 -0.4(3) 3_656 . . . ?
C3 N3 C3 C4 176.6(4) 3_656 . . . ?
C4 N1 C5 C6 -179.9(4) . . . . ?
C4 N1 C5 C10 0.2(5) . . . . ?
C4 N2 C10 C5 -1.2(5) . . . . ?
C4 N2 C10 C9 178.6(6) . . . . ?
C4 N2 C11 C12 -77.8(7) . . . . ?
C5 N1 C4 N2 -1.0(5) . . . . ?
C5 N1 C4 C3 179.6(4) . . . . ?
C5 C6 C7 C8 1.8(7) . . . . ?
C5 C6 C7 C16 -175.2(4) . . . . ?
C6 C5 C10 N2 -179.2(4) . . . . ?
C6 C5 C10 C9 1.0(7) . . . . ?
C6 C7 C8 C9 -0.2(9) . . . . ?
C6 C7 C16 C17 -55.0(6) . . . . ?
C7 C8 C9 C10 -1.0(9) . . . . ?
C7 C16 C17 C18 -67.0(5) . . . . ?
C8 C7 C16 C17 128.1(5) . . . . ?
C8 C9 C10 N2 -179.1(6) . . . . ?
C8 C9 C10 C5 0.6(9) . . . . ?
C10 N2 C4 N1 1.4(5) . . . . ?
C10 N2 C4 C3 -179.3(4) . . . . ?
C10 N2 C11 C12 101.6(6) . . . . ?
C10 C5 C6 C7 -2.2(6) . . . . ?
C11 N2 C4 N1 -179.2(5) . . . . ?
C11 N2 C4 C3 0.2(8) . . . . ?
C11 N2 C10 C5 179.3(4) . . . . ?
C11 N2 C10 C9 -0.9(9) . . . . ?
C11 C12 C13A C14A 175.4(6) . . . . ?
C11 C12 C13A C15A -61.4(7) . . . . ?
C16 C7 C8 C9 176.8(6) . . . . ?
C16 C17 C18 C19 -60.0(6) . . . . ?
C17 C18 C19 C20 -73.9(7) . . . . ?
C17 C18 C19 C32 103.1(6) . . . . ?
C18 C19 C20 C21 -5.6(8) . . . . ?
C18 C19 C20 C33 174.5(4) . . . . ?
C18 C19 C32 C31 -175.4(5) . . . . ?
C19 C20 C21 C22 -179.8(5) . . . . ?
C19 C20 C33 C30 1.1(6) . . . . ?
C19 C20 C33 C34 -178.4(4) . . . . ?
C20 C19 C32 C31 1.7(8) . . . . ?
C20 C21 C22 C23 -1.6(8) . . . . ?
C20 C33 C34 C23 -2.1(6) . . . . ?
C20 C33 C34 C27 178.0(4) . . . . ?
C21 C20 C33 C30 -178.8(4) . . . . ?
C21 C20 C33 C34 1.7(6) . . . . ?
C21 C22 C23 C24 -179.5(5) . . . . ?
C21 C22 C23 C34 1.3(8) . . . . ?
C22 C23 C24 C25 179.5(6) . . . . ?
C22 C23 C34 C27 -179.5(4) . . . . ?
C22 C23 C34 C33 0.6(7) . . . . ?
C23 C24 C25 C26 0.4(10) . . . . ?
C24 C23 C34 C27 1.3(7) . . . . ?
C24 C23 C34 C33 -178.7(5) . . . . ?
C24 C25 C26 C27 0.4(10) . . . . ?
C25 C26 C27 C28 176.8(6) . . . . ?
C25 C26 C27 C34 -0.4(8) . . . . ?
C26 C27 C28 C29 -178.6(5) . . . . ?
C26 C27 C34 C23 -0.5(7) . . . . ?
C26 C27 C34 C33 179.5(4) . . . . ?
C27 C28 C29 C30 -0.1(9) . . . . ?
C28 C27 C34 C23 -177.8(5) . . . . ?
C28 C27 C34 C33 2.2(7) . . . . ?
C28 C29 C30 C31 180.0(6) . . . . ?
C28 C29 C30 C33 0.8(8) . . . . ?
C29 C30 C31 C32 178.5(5) . . . . ?
C29 C30 C33 C20 -179.5(4) . . . . ?
C29 C30 C33 C34 0.0(7) . . . . ?
C30 C31 C32 C19 0.8(9) . . . . ?
C30 C33 C34 C23 178.5(4) . . . . ?
C30 C33 C34 C27 -1.5(6) . . . . ?
C31 C30 C33 C20 1.3(7) . . . . ?
C31 C30 C33 C34 -179.2(5) . . . . ?
C32 C19 C20 C21 177.3(5) . . . . ?
C32 C19 C20 C33 -2.6(7) . . . . ?
C33 C20 C21 C22 0.1(7) . . . . ?
C33 C30 C31 C32 -2.3(8) . . . . ?
C34 C23 C24 C25 -1.2(9) . . . . ?
C34 C27 C28 C29 -1.4(8) . . . . ?
C35 C36 C37 C38 -174.4(5) . . . . ?
C36 C37 C38 O2 -2.5(8) . . . . ?
C36 C37 C38 C39 175.7(5) . . . . ?
C37 C38 C39 F4 12.4(7) . . . . ?
C37 C38 C39 F5 -108.6(5) . . . . ?
C37 C38 C39 F6 137.3(5) . . . . ?
C40 C41 C42 C41 179.7(4) . . . 3_656 ?

loop_
_exptl_oxdiff_crystal_face_indexfrac_h
_exptl_oxdiff_crystal_face_indexfrac_k
_exptl_oxdiff_crystal_face_indexfrac_l
_exptl_oxdiff_crystal_face_x
_exptl_oxdiff_crystal_face_y
_exptl_oxdiff_crystal_face_z
-0.0004 0.0001 -0.9996 -0.0266 0.0434 -0.0032
0.0004 -0.0001 0.9996 0.0266 -0.0434 0.0032
-0.0002 0.9996 0.0002 -0.0055 0.0047 0.1090
0.0002 -0.9996 -0.0002 0.0055 -0.0047 -0.1090
-0.9994 -0.0001 0.0010 -0.0652 -0.0401 -0.0016
0.9994 0.0001 -0.0010 0.0652 0.0401 0.0016
0.9992 0.9996 -0.0007 0.0597 0.0448 0.1105
0.9996 -0.9995 -0.0012 0.0707 0.0354 -0.1074

loop_
_smtbx_masks_void_nr
_smtbx_masks_void_average_x
_smtbx_masks_void_average_y
_smtbx_masks_void_average_z
_smtbx_masks_void_volume
_smtbx_masks_void_count_electrons
_smtbx_masks_void_content
1 0.212 0.366 0.545 120.1 36.3 '0.75 C6H14'
2 0.212 0.634 0.045 120.1 37.2 '0.75 C6H14'
3 0.288 0.134 0.045 120.1 34.7 '0.75 C6H14'
4 0.288 0.866 0.545 120.1 35.7 '0.75 C6H14'
5 0.712 0.134 0.455 120.1 35.8 '0.75 C6H14'
6 0.712 0.866 0.955 120.1 36.8 '0.75 C6H14'
7 0.788 0.366 0.955 120.1 34.3 '0.75 C6H14'
8 0.788 0.634 0.455 120.1 35.1 '0.75 C6H14'
